data_2208085
loop_
_publ_author_name
'Clark, George R.'
'Tonei, Deborah M.'
'Roper, Warren R.'
'Wright, L. James'

_publ_section_title
;
 3,3,6,6-Tetraphenyl-<i>trans</i>-tricyclo[3.1.0.0^2,4^]hexane
;
_journal_coeditor_code HK6071
_journal_issue 2
_journal_name_full 'Acta Crystallographica Section E'
_journal_page_first o534
_journal_page_last o535
_journal_paper_doi 10.1107/S1600536806000092
_journal_volume 62
_journal_year 2006
_chemical_formula_iupac 'C30 H24'
_chemical_formula_moiety 'C30 H24'
_chemical_formula_sum 'C30 H24'
_chemical_formula_weight 384.49
_chemical_name_systematic
;
3,3,6,6-Tetraphenyl-<i>trans</i>-tricyclo[3.1.0.0^2,4^]hexane
;
_space_group_IT_number 14
_symmetry_cell_setting monoclinic
_symmetry_space_group_name_Hall '-P 2ybc'
_symmetry_space_group_name_H-M 'P 1 21/c 1'
_atom_sites_solution_hydrogens geom
_atom_sites_solution_primary direct
_atom_sites_solution_secondary difmap
_audit_creation_method SHELXL-97
_cell_angle_alpha 90.00
_cell_angle_beta 98.7090(10)
_cell_angle_gamma 90.00
_cell_formula_units_Z 2
_cell_length_a 8.1918(5)
_cell_length_b 18.4683(12)
_cell_length_c 7.0314(4)
_cell_measurement_reflns_used 4253
_cell_measurement_temperature 85(2)
_cell_measurement_theta_max 25.70
_cell_measurement_theta_min 2.21
_cell_volume 1051.51(11)
_computing_cell_refinement SMART
_computing_data_collection 'SMART (Siemens, 1995)'
_computing_data_reduction 'SAINT (Siemens, 1995)'
_computing_molecular_graphics 'ORTEPIII (Burnett & Johnson, 1996)'
_computing_publication_material 'SHELXTL (Siemens, 1995)'
_computing_structure_refinement 'SHELXL97 (Sheldrick, 1997)'
_computing_structure_solution 'SHELXS97 (Sheldrick, 1997)'
_diffrn_ambient_temperature 85(2)
_diffrn_measured_fraction_theta_full 0.996
_diffrn_measured_fraction_theta_max 0.996
_diffrn_measurement_device_type 'Siemens SMART CCD'
_diffrn_measurement_method \w
_diffrn_radiation_monochromator graphite
_diffrn_radiation_source 'fine-focus sealed tube'
_diffrn_radiation_type MoK\a
_diffrn_radiation_wavelength 0.71073
_diffrn_reflns_av_R_equivalents 0.0249
_diffrn_reflns_av_sigmaI/netI 0.0329
_diffrn_reflns_limit_h_max 9
_diffrn_reflns_limit_h_min -9
_diffrn_reflns_limit_k_max 22
_diffrn_reflns_limit_k_min 0
_diffrn_reflns_limit_l_max 8
_diffrn_reflns_limit_l_min 0
_diffrn_reflns_number 5914
_diffrn_reflns_theta_full 25.70
_diffrn_reflns_theta_max 25.70
_diffrn_reflns_theta_min 2.21
_diffrn_standards_decay_% <2
_diffrn_standards_number 0
_exptl_absorpt_coefficient_mu 0.068
_exptl_absorpt_correction_T_max 0.9698
_exptl_absorpt_correction_T_min 0.9236
_exptl_absorpt_correction_type multi-scan
_exptl_absorpt_process_details '(SADABS; Sheldrick, 1996)'
_exptl_crystal_colour colourless
_exptl_crystal_density_diffrn 1.214
_exptl_crystal_density_method 'not measured'
_exptl_crystal_description plate
_exptl_crystal_F_000 408
_exptl_crystal_size_max 0.28
_exptl_crystal_size_mid 0.22
_exptl_crystal_size_min 0.12
_refine_diff_density_max 0.310
_refine_diff_density_min -0.167
_refine_ls_extinction_method none
_refine_ls_goodness_of_fit_ref 1.086
_refine_ls_hydrogen_treatment refall
_refine_ls_matrix_type full
_refine_ls_number_parameters 184
_refine_ls_number_reflns 1994
_refine_ls_number_restraints 0
_refine_ls_restrained_S_all 1.086
_refine_ls_R_factor_all 0.0636
_refine_ls_R_factor_gt 0.0477
_refine_ls_shift/su_max 0.000
_refine_ls_shift/su_mean 0.000
_refine_ls_structure_factor_coef Fsqd
_refine_ls_weighting_details 'calc w=1/[\s^2^(Fo^2^)+(0.0494P)^2^+0.4478P] where P=(Fo^2^+2Fc^2^)/3'
_refine_ls_weighting_scheme calc
_refine_ls_wR_factor_gt 0.1106
_refine_ls_wR_factor_ref 0.1197
_reflns_number_gt 1630
_reflns_number_total 1994
_reflns_threshold_expression I>2\s(I)
_cod_data_source_file hk6071.cif
_cod_data_source_block I
_cod_depositor_comments
;
The following automatic conversions were performed:
'_symmetry_cell_setting' value 'Monoclinic' changed to 'monoclinic'
according to '/home/saulius/struct/CIF-dictionaries/cif_core.dic'
dictionary named 'cif_core.dic' version 2.4.1 from
2010-06-29.

'_geom_bond_publ_flag' value 'Y' changed to 'y' according to
'/home/saulius/struct/CIF-dictionaries/cif_core.dic' dictionary named
'cif_core.dic' version 2.4.1 from 2010-06-29 (6
times).

'_geom_bond_publ_flag' value 'N' changed to 'n' according to
'/home/saulius/struct/CIF-dictionaries/cif_core.dic' dictionary named
'cif_core.dic' version 2.4.1 from 2010-06-29 (25
times).

'_geom_angle_publ_flag' value 'Y' changed to 'y' according to
'/home/saulius/struct/CIF-dictionaries/cif_core.dic' dictionary named
'cif_core.dic' version 2.4.1 from 2010-06-29 (12
times).

'_geom_angle_publ_flag' value 'N' changed to 'n' according to
'/home/saulius/struct/CIF-dictionaries/cif_core.dic' dictionary named
'cif_core.dic' version 2.4.1 from 2010-06-29 (42 times).

Automatic conversion script
Id: cif_fix_enum 1527 2010-12-29 10:47:43Z saulius 

The following automatic conversions were performed:

'_symmetry_cell_setting' value 'Monoclinic' changed to 'monoclinic'
according to /home/saulius/struct/CIF-dictionaries/cif_core.dic
dictionary named 'cif_core.dic' version 2.4.1 from
2010-06-29.

'_geom_bond_publ_flag' value 'Y' changed to 'y'
according to /home/saulius/struct/CIF-dictionaries/cif_core.dic
dictionary named 'cif_core.dic' version 2.4.1 from 2010-06-29 (6
times).

'_geom_bond_publ_flag' value 'N' changed to 'n' according to
/home/saulius/struct/CIF-dictionaries/cif_core.dic dictionary named
'cif_core.dic' version 2.4.1 from 2010-06-29 (25
times).

'_geom_angle_publ_flag' value 'Y' changed to 'y' according
to /home/saulius/struct/CIF-dictionaries/cif_core.dic dictionary
named 'cif_core.dic' version 2.4.1 from 2010-06-29 (12
times).

'_geom_angle_publ_flag' value 'N' changed to 'n' according
to /home/saulius/struct/CIF-dictionaries/cif_core.dic dictionary
named 'cif_core.dic' version 2.4.1 from 2010-06-29 (42 times).

Automatic conversion script
Id: cif_fix_values 1715 2011-07-08 13:25:40Z adriana 
;
_cod_original_sg_symbol_H-M 'P 21/c'
_cod_database_code 2208085
_cod_database_fobs_code 2208085

loop_
_symmetry_equiv_pos_as_xyz
'x, y, z'
'-x, y+1/2, -z+1/2'
'-x, -y, -z'
'x, -y-1/2, z-1/2'

loop_
_atom_site_label
_atom_site_fract_x
_atom_site_fract_y
_atom_site_fract_z
_atom_site_U_iso_or_equiv
_atom_site_adp_type
_atom_site_calc_flag
_atom_site_occupancy
_atom_site_type_symbol
C1 0.3558(2) -0.01306(9) 0.1602(2) 0.0261(4) Uani d 1 C
C2 0.5385(2) -0.01928(9) 0.1434(2) 0.0253(4) Uani d 1 C
H2 0.610(2) -0.0506(10) 0.224(3) 0.028(5) Uiso d 1 H
C3 0.4051(2) -0.04069(10) -0.0258(2) 0.0248(4) Uani d 1 C
H3 0.372(2) -0.0886(11) -0.072(2) 0.028(5) Uiso d 1 H
C4 0.2798(2) 0.06096(9) 0.1638(2) 0.0250(4) Uani d 1 C
C5 0.3470(2) 0.11191(10) 0.2990(2) 0.0283(4) Uani d 1 C
H5 0.448(2) 0.0994(10) 0.395(3) 0.026(4) Uiso d 1 H
C6 0.2796(2) 0.18099(10) 0.3005(3) 0.0318(4) Uani d 1 C
H6 0.327(2) 0.2160(11) 0.392(3) 0.036(5) Uiso d 1 H
C7 0.1433(2) 0.19987(10) 0.1668(3) 0.0302(4) Uani d 1 C
H7 0.094(2) 0.2485(11) 0.171(3) 0.032(5) Uiso d 1 H
C8 0.0751(2) 0.14923(10) 0.0325(3) 0.0308(4) Uani d 1 C
H8 -0.020(2) 0.1610(11) -0.062(3) 0.038(5) Uiso d 1 H
C9 0.1430(2) 0.08025(9) 0.0307(2) 0.0279(4) Uani d 1 C
H9 0.092(2) 0.0426(10) -0.068(3) 0.033(5) Uiso d 1 H
C10 0.2955(2) -0.07043(9) 0.2874(2) 0.0263(4) Uani d 1 C
C11 0.1857(2) -0.05273(10) 0.4123(3) 0.0311(4) Uani d 1 C
H11 0.147(3) -0.0014(11) 0.420(3) 0.039(5) Uiso d 1 H
C12 0.1330(2) -0.10495(11) 0.5320(3) 0.0354(5) Uani d 1 C
H12 0.056(3) -0.0911(12) 0.620(3) 0.046(6) Uiso d 1 H
C13 0.1893(2) -0.17561(10) 0.5292(3) 0.0328(4) Uani d 1 C
H13 0.149(2) -0.2112(10) 0.610(3) 0.032(5) Uiso d 1 H
C14 0.2994(2) -0.19413(10) 0.4069(3) 0.0325(4) Uani d 1 C
H14 0.341(2) -0.2439(11) 0.405(3) 0.033(5) Uiso d 1 H
C15 0.3527(2) -0.14161(10) 0.2856(2) 0.0291(4) Uani d 1 C
H15 0.432(2) -0.1563(10) 0.204(3) 0.034(5) Uiso d 1 H

loop_
_atom_site_aniso_label
_atom_site_aniso_U_11
_atom_site_aniso_U_22
_atom_site_aniso_U_33
_atom_site_aniso_U_12
_atom_site_aniso_U_13
_atom_site_aniso_U_23
C1 0.0261(9) 0.0286(9) 0.0220(8) -0.0020(7) -0.0013(7) 0.0005(7)
C2 0.0234(8) 0.0294(9) 0.0208(8) -0.0009(7) -0.0035(6) 0.0013(7)
C3 0.0237(8) 0.0285(9) 0.0205(8) -0.0031(7) -0.0025(7) 0.0001(7)
C4 0.0242(8) 0.0290(9) 0.0221(8) -0.0027(7) 0.0040(7) 0.0035(7)
C5 0.0261(9) 0.0340(10) 0.0234(9) -0.0010(7) -0.0005(7) 0.0002(7)
C6 0.0320(10) 0.0322(10) 0.0305(10) -0.0035(8) 0.0029(8) -0.0054(8)
C7 0.0289(9) 0.0275(9) 0.0348(10) 0.0018(7) 0.0068(8) 0.0045(8)
C8 0.0254(9) 0.0347(10) 0.0312(10) 0.0008(7) 0.0004(7) 0.0069(8)
C9 0.0258(9) 0.0309(10) 0.0261(9) -0.0038(7) 0.0012(7) 0.0021(7)
C10 0.0232(8) 0.0299(9) 0.0224(8) -0.0040(7) -0.0075(7) 0.0017(7)
C11 0.0284(9) 0.0354(11) 0.0276(9) -0.0012(8) -0.0018(7) 0.0037(8)
C12 0.0312(10) 0.0431(11) 0.0303(10) -0.0031(8) -0.0005(8) 0.0072(8)
C13 0.0304(9) 0.0353(10) 0.0296(10) -0.0099(8) -0.0052(8) 0.0090(8)
C14 0.0328(9) 0.0299(10) 0.0309(10) -0.0051(8) -0.0080(8) 0.0006(8)
C15 0.0270(9) 0.0330(10) 0.0244(9) -0.0023(7) -0.0049(7) -0.0012(7)

loop_
_atom_type_symbol
_atom_type_description
_atom_type_scat_dispersion_real
_atom_type_scat_dispersion_imag
_atom_type_scat_source
C C 0.0033 0.0016 'International Tables Vol C Tables 4.2.6.8 and 6.1.1.4'
H H 0.0000 0.0000 'International Tables Vol C Tables 4.2.6.8 and 6.1.1.4'

loop_
_geom_angle_atom_site_label_1
_geom_angle_atom_site_label_2
_geom_angle_atom_site_label_3
_geom_angle_site_symmetry_1
_geom_angle
_geom_angle_publ_flag
C4 C1 C3 . 119.10(14) y
C4 C1 C10 . 116.87(14) y
C3 C1 C10 . 115.29(14) y
C4 C1 C2 . 118.95(14) y
C3 C1 C2 . 60.93(11) y
C10 C1 C2 . 113.88(14) y
C3 C2 C1 3_655 112.10(14) y
C3 C2 C3 3_655 90.32(13) y
C1 C2 C3 . 59.23(11) y
C3 C2 H2 3_655 124.8(11) n
C1 C2 H2 . 121.4(11) n
C3 C2 H2 . 127.4(11) n
C2 C3 C1 3_655 111.89(14) y
C2 C3 C2 3_655 89.68(13) y
C1 C3 C2 . 59.83(11) y
C2 C3 H3 3_655 126.0(10) n
C1 C3 H3 . 119.9(10) n
C2 C3 H3 . 128.5(11) n
C5 C4 C9 . 118.77(16) n
C5 C4 C1 . 120.29(15) n
C9 C4 C1 . 120.93(15) n
C6 C5 C4 . 120.61(16) n
C6 C5 H5 . 119.3(10) n
C4 C5 H5 . 120.0(10) n
C5 C6 C7 . 120.26(17) n
C5 C6 H6 . 120.4(12) n
C7 C6 H6 . 119.3(12) n
C8 C7 C6 . 119.42(17) n
C8 C7 H7 . 120.6(11) n
C6 C7 H7 . 119.9(11) n
C7 C8 C9 . 120.26(17) n
C7 C8 H8 . 121.0(12) n
C9 C8 H8 . 118.7(12) n
C8 C9 C4 . 120.68(16) n
C8 C9 H9 . 120.3(11) n
C4 C9 H9 . 119.0(11) n
C11 C10 C15 . 118.55(16) n
C11 C10 C1 . 120.60(15) n
C15 C10 C1 . 120.82(16) n
C10 C11 C12 . 120.65(18) n
C10 C11 H11 . 120.0(11) n
C12 C11 H11 . 119.3(11) n
C13 C12 C11 . 120.68(19) n
C13 C12 H12 . 120.0(13) n
C11 C12 H12 . 119.3(13) n
C14 C13 C12 . 119.51(17) n
C14 C13 H13 . 121.0(11) n
C12 C13 H13 . 119.5(11) n
C13 C14 C15 . 120.00(18) n
C13 C14 H14 . 120.4(11) n
C15 C14 H14 . 119.6(11) n
C10 C15 C14 . 120.60(17) n
C10 C15 H15 . 121.6(11) n
C14 C15 H15 . 117.8(11) n

loop_
_geom_bond_atom_site_label_1
_geom_bond_atom_site_label_2
_geom_bond_site_symmetry_2
_geom_bond_distance
_geom_bond_publ_flag
C1 C4 . 1.504(2) y
C1 C3 . 1.514(2) y
C1 C10 . 1.517(2) y
C1 C2 . 1.523(2) y
C2 C3 3_655 1.496(2) y
C2 C3 . 1.540(2) y
C2 H2 . 0.946(19) n
C3 C2 3_655 1.496(2) n
C3 H3 . 0.966(19) n
C4 C5 . 1.391(2) n
C4 C9 . 1.393(2) n
C5 C6 . 1.391(2) n
C5 H5 . 1.010(18) n
C6 C7 . 1.391(2) n
C6 H6 . 0.95(2) n
C7 C8 . 1.385(3) n
C7 H7 . 0.99(2) n
C8 C9 . 1.391(3) n
C8 H8 . 0.97(2) n
C9 H9 . 1.027(19) n
C10 C11 . 1.388(3) n
C10 C15 . 1.396(2) n
C11 C12 . 1.391(3) n
C11 H11 . 1.00(2) n
C12 C13 . 1.385(3) n
C12 H12 . 0.99(2) n
C13 C14 . 1.380(3) n
C13 H13 . 0.959(19) n
C14 C15 . 1.404(3) n
C14 H14 . 0.98(2) n
C15 H15 . 0.97(2) n
